data_7201483
loop_
_publ_author_name
'Liu, Guang-Xiang'
'Zhu, Kun'
'Xu, Huan-Min'
'Nishihara, Sadafumi'
'Huang, Rong-Yi'
'Ren, Xiao-Ming'

_publ_section_title
;
 Construction of hybrid d10 metal--organic frameworks by flexible
 aromatic dicarboxylate and N-donor ligands&#x2009;:&#x2009; syntheses,
 structures and physical properties
;
_journal_issue 12
_journal_name_full CrystEngComm
_journal_page_first 2784
_journal_paper_doi 10.1039/b916280c
_journal_volume 11
_journal_year 2009
_chemical_formula_moiety 'C19 H14 Cd N O7 S, H2 O'
_chemical_formula_sum 'C19 H16 Cd N O8 S'
_chemical_formula_weight 530.79
_chemical_name_systematic
;
?
;
_space_group_IT_number 15
_symmetry_cell_setting monoclinic
_symmetry_space_group_name_Hall '-C 2yc'
_symmetry_space_group_name_H-M 'C 1 2/c 1'
_atom_sites_solution_hydrogens geom
_atom_sites_solution_primary direct
_atom_sites_solution_secondary difmap
_audit_creation_method SHELXL-97
_cell_angle_alpha 90.00
_cell_angle_beta 101.0760(10)
_cell_angle_gamma 90.00
_cell_formula_units_Z 8
_cell_length_a 19.3530(14)
_cell_length_b 9.9584(7)
_cell_length_c 21.0315(15)
_cell_measurement_reflns_used 6480
_cell_measurement_temperature 293(2)
_cell_measurement_theta_max 28.22
_cell_measurement_theta_min 2.31
_cell_volume 3977.8(5)
_computing_cell_refinement 'SAINT-PLUS, Ver. 6.0, 1997'
_computing_data_collection 'SMART, 1998'
_computing_data_reduction 'SAINT-PLUS, Ver. 6.0, 1997'
_computing_molecular_graphics 'XP, Ver. 6.10, Bruker AXS Inc., 2000'
_computing_publication_material 'SHELXTL-Bruker AXS Inc., 1998'
_computing_structure_refinement 'SHELXL-97 (Sheldrick, 1997)'
_computing_structure_solution 'SHELXS-97 (Sheldrick, 1990)'
_diffrn_ambient_temperature 293(2)
_diffrn_measured_fraction_theta_full 0.994
_diffrn_measured_fraction_theta_max 0.994
_diffrn_measurement_device_type 'Bruker Smart Aepex CCD area detector'
_diffrn_measurement_method 'phi and omega scans'
_diffrn_radiation_monochromator graphite
_diffrn_radiation_source 'sealed tube'
_diffrn_radiation_type MoK\a
_diffrn_radiation_wavelength 0.71073
_diffrn_reflns_av_R_equivalents 0.0167
_diffrn_reflns_av_sigmaI/netI 0.0194
_diffrn_reflns_limit_h_max 22
_diffrn_reflns_limit_h_min -22
_diffrn_reflns_limit_k_max 11
_diffrn_reflns_limit_k_min -10
_diffrn_reflns_limit_l_max 23
_diffrn_reflns_limit_l_min -25
_diffrn_reflns_number 9597
_diffrn_reflns_theta_full 25.05
_diffrn_reflns_theta_max 25.05
_diffrn_reflns_theta_min 1.97
_exptl_absorpt_coefficient_mu 1.251
_exptl_absorpt_correction_T_max 0.7880
_exptl_absorpt_correction_T_min 0.7368
_exptl_absorpt_correction_type multi-scan
_exptl_absorpt_process_details 'SADABS(Bruker, 2000)'
_exptl_crystal_colour colorless
_exptl_crystal_density_diffrn 1.773
_exptl_crystal_density_method 'not measured'
_exptl_crystal_description block
_exptl_crystal_F_000 2120
_exptl_crystal_size_max 0.26
_exptl_crystal_size_mid 0.22
_exptl_crystal_size_min 0.20
_refine_diff_density_max 0.404
_refine_diff_density_min -0.604
_refine_diff_density_rms 0.070
_refine_ls_extinction_method none
_refine_ls_goodness_of_fit_ref 1.046
_refine_ls_hydrogen_treatment mixed
_refine_ls_matrix_type full
_refine_ls_number_parameters 287
_refine_ls_number_reflns 3484
_refine_ls_number_restraints 4
_refine_ls_restrained_S_all 1.045
_refine_ls_R_factor_all 0.0238
_refine_ls_R_factor_gt 0.0213
_refine_ls_shift/su_max 0.003
_refine_ls_shift/su_mean 0.000
_refine_ls_structure_factor_coef Fsqd
_refine_ls_weighting_details 'calc w=1/[\s^2^(Fo^2^)+(0.0279P)^2^+3.2593P] where P=(Fo^2^+2Fc^2^)/3'
_refine_ls_weighting_scheme calc
_refine_ls_wR_factor_gt 0.0538
_refine_ls_wR_factor_ref 0.0549
_reflns_number_gt 3184
_reflns_number_total 3484
_reflns_threshold_expression >2sigma(I)
_cod_data_source_file b916280c.txt
_cod_data_source_block K6
_cod_original_sg_symbol_H-M 'C 2/c'
_cod_database_code 7201483

loop_
_symmetry_equiv_pos_as_xyz
'x, y, z'
'-x, y, -z+1/2'
'x+1/2, y+1/2, z'
'-x+1/2, y+1/2, -z+1/2'
'-x, -y, -z'
'x, -y, z-1/2'
'-x+1/2, -y+1/2, -z'
'x+1/2, -y+1/2, z-1/2'

loop_
_atom_site_label
_atom_site_type_symbol
_atom_site_fract_x
_atom_site_fract_y
_atom_site_fract_z
_atom_site_U_iso_or_equiv
_atom_site_adp_type
_atom_site_occupancy
_atom_site_symmetry_multiplicity
_atom_site_calc_flag
_atom_site_refinement_flags
_atom_site_disorder_assembly
_atom_site_disorder_group
Cd1 Cd 1.031986(9) 0.796312(16) 0.483304(7) 0.03563(7) Uani 1 1 d . . .
N1 N 1.02931(10) 0.78023(18) 0.58988(9) 0.0342(4) Uani 1 1 d . . .
O1 O 0.94264(9) 0.62532(17) 0.43896(8) 0.0464(4) Uani 1 1 d . . .
O2 O 0.98238(10) 0.77275(18) 0.37684(9) 0.0520(4) Uani 1 1 d . . .
O3 O 0.87478(10) -0.10122(19) 0.05047(9) 0.0584(5) Uani 1 1 d . . .
O4 O 0.92878(9) 0.0439(2) -0.00217(10) 0.0641(6) Uani 1 1 d . . .
O5 O 0.68443(8) 0.40593(18) 0.17530(9) 0.0514(4) Uani 1 1 d . . .
O6 O 0.72805(10) 0.56952(17) 0.10349(9) 0.0541(5) Uani 1 1 d . . .
O1W O 1.10216(11) 0.60180(19) 0.49543(10) 0.0506(4) Uani 1 1 d D . .
O2W O 0.23316(12) 0.6607(2) 0.56364(12) 0.0675(6) Uani 1 1 d D . .
S1 S 0.74192(3) 0.46372(6) 0.15077(3) 0.03843(14) Uani 1 1 d . . .
C1 C 0.94357(13) 0.6757(2) 0.38414(12) 0.0410(5) Uani 1 1 d . . .
C2 C 0.89592(12) 0.6188(2) 0.32530(11) 0.0377(5) Uani 1 1 d . . .
C3 C 0.89801(13) 0.6687(2) 0.26412(12) 0.0442(6) Uani 1 1 d . . .
H3 H 0.9306 0.7348 0.2594 0.053 Uiso 1 1 calc R . .
C4 C 0.85222(13) 0.6213(2) 0.20995(12) 0.0447(6) Uani 1 1 d . . .
H4 H 0.8538 0.6550 0.1690 0.054 Uiso 1 1 calc R . .
C5 C 0.80404(11) 0.5227(2) 0.21789(11) 0.0365(5) Uani 1 1 d . . .
C6 C 0.80255(13) 0.4697(2) 0.27848(12) 0.0440(6) Uani 1 1 d . . .
H6 H 0.7707 0.4022 0.2832 0.053 Uiso 1 1 calc R . .
C7 C 0.84870(13) 0.5180(2) 0.33161(12) 0.0447(6) Uani 1 1 d . . .
H7 H 0.8481 0.4823 0.3724 0.054 Uiso 1 1 calc R . .
C8 C 0.88690(12) 0.0177(3) 0.03490(12) 0.0482(6) Uani 1 1 d . . .
C9 C 0.85088(11) 0.1292(2) 0.06351(12) 0.0402(5) Uani 1 1 d . . .
C10 C 0.84162(12) 0.2531(3) 0.03315(12) 0.0437(6) Uani 1 1 d . . .
H10 H 0.8576 0.2670 -0.0053 0.052 Uiso 1 1 calc R . .
C11 C 0.80878(12) 0.3560(2) 0.05971(11) 0.0406(5) Uani 1 1 d . . .
H11 H 0.8021 0.4390 0.0392 0.049 Uiso 1 1 calc R . .
C12 C 0.78586(11) 0.3343(2) 0.11710(11) 0.0346(5) Uani 1 1 d . . .
C13 C 0.79567(14) 0.2115(2) 0.14875(12) 0.0442(6) Uani 1 1 d . . .
H13 H 0.7808 0.1985 0.1878 0.053 Uiso 1 1 calc R . .
C14 C 0.82785(14) 0.1093(2) 0.12131(12) 0.0458(6) Uani 1 1 d . . .
H14 H 0.8342 0.0261 0.1417 0.055 Uiso 1 1 calc R . .
C15 C 1.04664(13) 0.8857(2) 0.62899(11) 0.0411(5) Uani 1 1 d . . .
H15 H 1.0667 0.9603 0.6131 0.049 Uiso 1 1 calc R . .
C16 C 1.03601(14) 0.8882(2) 0.69150(11) 0.0443(6) Uani 1 1 d . . .
H16 H 1.0484 0.9637 0.7172 0.053 Uiso 1 1 calc R . .
C17 C 1.00659(12) 0.7773(2) 0.71639(10) 0.0352(5) Uani 1 1 d . . .
C18 C 0.98939(12) 0.6676(2) 0.67610(11) 0.0366(5) Uani 1 1 d . . .
H18 H 0.9701 0.5910 0.6910 0.044 Uiso 1 1 calc R . .
C19 C 1.00115(12) 0.6730(2) 0.61379(11) 0.0364(5) Uani 1 1 d . . .
H19 H 0.9890 0.5989 0.5870 0.044 Uiso 1 1 calc R . .
H2WA H 0.2741(12) 0.643(4) 0.5573(17) 0.086(12) Uiso 1 1 d D . .
H2WB H 0.2289(19) 0.741(2) 0.5740(18) 0.090(12) Uiso 1 1 d D . .
H1WB H 1.0873(16) 0.539(3) 0.5161(14) 0.073(10) Uiso 1 1 d D . .
H1WA H 1.1435(11) 0.618(3) 0.5148(14) 0.074(11) Uiso 1 1 d D . .

loop_
_atom_site_aniso_label
_atom_site_aniso_U_11
_atom_site_aniso_U_22
_atom_site_aniso_U_33
_atom_site_aniso_U_23
_atom_site_aniso_U_13
_atom_site_aniso_U_12
Cd1 0.04420(12) 0.03581(11) 0.02743(10) 0.00133(6) 0.00823(7) -0.00264(7)
N1 0.0358(10) 0.0376(10) 0.0295(10) 0.0029(8) 0.0066(8) 0.0045(8)
O1 0.0517(10) 0.0455(10) 0.0408(10) -0.0060(8) 0.0058(8) -0.0032(8)
O2 0.0544(11) 0.0504(11) 0.0462(10) -0.0018(8) -0.0029(8) -0.0145(9)
O3 0.0567(11) 0.0513(12) 0.0637(12) -0.0153(9) 0.0024(9) 0.0155(9)
O4 0.0401(10) 0.0822(14) 0.0714(13) -0.0420(11) 0.0146(9) -0.0071(10)
O5 0.0344(9) 0.0542(10) 0.0665(12) -0.0099(9) 0.0121(8) -0.0051(8)
O6 0.0590(11) 0.0379(9) 0.0582(11) 0.0032(8) -0.0071(9) 0.0064(8)
O1W 0.0540(12) 0.0391(10) 0.0602(12) -0.0016(9) 0.0144(10) 0.0045(9)
O2W 0.0577(14) 0.0411(12) 0.1043(18) -0.0004(11) 0.0175(12) -0.0029(10)
S1 0.0342(3) 0.0324(3) 0.0462(3) -0.0050(2) 0.0015(2) 0.0009(2)
C1 0.0392(13) 0.0384(13) 0.0440(14) -0.0069(10) 0.0041(11) 0.0055(10)
C2 0.0364(12) 0.0310(11) 0.0450(13) -0.0061(10) 0.0058(10) 0.0029(9)
C3 0.0436(14) 0.0383(13) 0.0499(15) -0.0040(11) 0.0073(11) -0.0095(10)
C4 0.0496(14) 0.0396(13) 0.0436(14) -0.0008(10) 0.0061(11) -0.0049(11)
C5 0.0345(12) 0.0295(11) 0.0445(13) -0.0069(9) 0.0053(10) 0.0026(9)
C6 0.0429(13) 0.0398(13) 0.0497(15) -0.0035(11) 0.0096(11) -0.0072(10)
C7 0.0474(14) 0.0460(14) 0.0406(13) -0.0004(11) 0.0078(11) -0.0036(11)
C8 0.0317(13) 0.0578(17) 0.0497(15) -0.0234(12) -0.0056(11) 0.0052(11)
C9 0.0309(12) 0.0445(13) 0.0435(13) -0.0118(10) 0.0032(10) -0.0032(10)
C10 0.0378(13) 0.0531(14) 0.0419(14) -0.0042(11) 0.0117(11) -0.0077(11)
C11 0.0410(13) 0.0359(12) 0.0451(14) 0.0040(10) 0.0088(10) -0.0062(10)
C12 0.0330(12) 0.0305(11) 0.0389(12) -0.0051(9) 0.0036(9) -0.0047(9)
C13 0.0613(16) 0.0345(13) 0.0395(13) -0.0017(10) 0.0159(12) -0.0022(11)
C14 0.0604(16) 0.0318(12) 0.0451(14) -0.0019(10) 0.0097(12) 0.0024(11)
C15 0.0502(14) 0.0405(13) 0.0324(12) 0.0021(10) 0.0078(10) -0.0082(11)
C16 0.0619(16) 0.0383(13) 0.0333(12) -0.0040(10) 0.0107(11) -0.0105(11)
C17 0.0400(12) 0.0369(12) 0.0291(11) 0.0002(9) 0.0078(9) 0.0034(9)
C18 0.0430(13) 0.0316(11) 0.0366(12) 0.0036(9) 0.0112(10) -0.0001(10)
C19 0.0444(13) 0.0323(12) 0.0325(12) -0.0036(9) 0.0070(10) 0.0034(10)

loop_
_atom_type_symbol
_atom_type_description
_atom_type_scat_dispersion_real
_atom_type_scat_dispersion_imag
_atom_type_scat_source
C C 0.0033 0.0016 'International Tables Vol C Tables 4.2.6.8 and 6.1.1.4'
H H 0.0000 0.0000 'International Tables Vol C Tables 4.2.6.8 and 6.1.1.4'
N N 0.0061 0.0033 'International Tables Vol C Tables 4.2.6.8 and 6.1.1.4'
O O 0.0106 0.0060 'International Tables Vol C Tables 4.2.6.8 and 6.1.1.4'
S S 0.1246 0.1234 'International Tables Vol C Tables 4.2.6.8 and 6.1.1.4'
Cd Cd -0.8075 1.2024 'International Tables Vol C Tables 4.2.6.8 and 6.1.1.4'

loop_
_geom_angle_atom_site_label_1
_geom_angle_atom_site_label_2
_geom_angle_atom_site_label_3
_geom_angle
_geom_angle_site_symmetry_1
_geom_angle_site_symmetry_3
_geom_angle_publ_flag
N1 Cd1 O2 152.25(7) . . ?
N1 Cd1 O3 120.45(7) . 2_765 ?
O2 Cd1 O3 87.11(7) . 2_765 ?
N1 Cd1 O1W 87.52(7) . . ?
O2 Cd1 O1W 98.49(7) . . ?
O3 Cd1 O1W 85.87(7) 2_765 . ?
N1 Cd1 O1 100.22(6) . . ?
O2 Cd1 O1 54.97(6) . . ?
O3 Cd1 O1 136.10(6) 2_765 . ?
O1W Cd1 O1 79.71(7) . . ?
N1 Cd1 O4 88.70(6) . 2_765 ?
O2 Cd1 O4 107.78(6) . 2_765 ?
O3 Cd1 O4 53.16(7) 2_765 2_765 ?
O1W Cd1 O4 128.46(6) . 2_765 ?
O1 Cd1 O4 151.10(6) . 2_765 ?
N1 Cd1 O4 76.33(6) . 6_566 ?
O2 Cd1 O4 89.45(7) . 6_566 ?
O3 Cd1 O4 115.33(7) 2_765 6_566 ?
O1W Cd1 O4 157.83(6) . 6_566 ?
O1 Cd1 O4 88.21(6) . 6_566 ?
O4 Cd1 O4 67.10(7) 2_765 6_566 ?
C15 N1 C19 117.87(19) . . ?
C15 N1 Cd1 120.29(14) . . ?
C19 N1 Cd1 121.17(14) . . ?
C1 O1 Cd1 86.51(14) . . ?
C1 O2 Cd1 96.25(15) . . ?
C8 O3 Cd1 98.05(16) . 2_745 ?
C8 O4 Cd1 84.94(17) . 2_745 ?
C8 O4 Cd1 142.89(16) . 6_565 ?
Cd1 O4 Cd1 112.90(7) 2_745 6_565 ?
Cd1 O1W H1WB 115(2) . . ?
Cd1 O1W H1WA 111(2) . . ?
H1WB O1W H1WA 106(3) . . ?
H2WA O2W H2WB 112(4) . . ?
O5 S1 O6 119.22(11) . . ?
O5 S1 C5 107.55(11) . . ?
O6 S1 C5 108.45(11) . . ?
O5 S1 C12 108.55(10) . . ?
O6 S1 C12 107.32(11) . . ?
C5 S1 C12 104.86(10) . . ?
O2 C1 O1 122.3(2) . . ?
O2 C1 C2 118.5(2) . . ?
O1 C1 C2 119.2(2) . . ?
C7 C2 C3 119.2(2) . . ?
C7 C2 C1 120.5(2) . . ?
C3 C2 C1 120.3(2) . . ?
C4 C3 C2 120.9(2) . . ?
C4 C3 H3 119.6 . . ?
C2 C3 H3 119.6 . . ?
C3 C4 C5 118.8(2) . . ?
C3 C4 H4 120.6 . . ?
C5 C4 H4 120.6 . . ?
C4 C5 C6 120.9(2) . . ?
C4 C5 S1 120.57(18) . . ?
C6 C5 S1 118.47(17) . . ?
C7 C6 C5 119.3(2) . . ?
C7 C6 H6 120.4 . . ?
C5 C6 H6 120.4 . . ?
C6 C7 C2 121.0(2) . . ?
C6 C7 H7 119.5 . . ?
C2 C7 H7 119.5 . . ?
O4 C8 O3 122.1(2) . . ?
O4 C8 C9 120.1(2) . . ?
O3 C8 C9 117.9(2) . . ?
C14 C9 C10 119.8(2) . . ?
C14 C9 C8 119.9(2) . . ?
C10 C9 C8 120.3(2) . . ?
C11 C10 C9 120.3(2) . . ?
C11 C10 H10 119.9 . . ?
C9 C10 H10 119.9 . . ?
C12 C11 C10 119.2(2) . . ?
C12 C11 H11 120.4 . . ?
C10 C11 H11 120.4 . . ?
C11 C12 C13 121.3(2) . . ?
C11 C12 S1 119.79(18) . . ?
C13 C12 S1 118.87(17) . . ?
C14 C13 C12 118.8(2) . . ?
C14 C13 H13 120.6 . . ?
C12 C13 H13 120.6 . . ?
C9 C14 C13 120.6(2) . . ?
C9 C14 H14 119.7 . . ?
C13 C14 H14 119.7 . . ?
N1 C15 C16 122.6(2) . . ?
N1 C15 H15 118.7 . . ?
C16 C15 H15 118.7 . . ?
C15 C16 C17 119.7(2) . . ?
C15 C16 H16 120.2 . . ?
C17 C16 H16 120.2 . . ?
C18 C17 C16 117.7(2) . . ?
C18 C17 C17 121.22(15) . 2_756 ?
C16 C17 C17 121.11(16) . 2_756 ?
C19 C18 C17 119.3(2) . . ?
C19 C18 H18 120.4 . . ?
C17 C18 H18 120.4 . . ?
N1 C19 C18 122.9(2) . . ?
N1 C19 H19 118.6 . . ?
C18 C19 H19 118.6 . . ?

loop_
_geom_bond_atom_site_label_1
_geom_bond_atom_site_label_2
_geom_bond_distance
_geom_bond_site_symmetry_2
_geom_bond_publ_flag
Cd1 N1 2.2576(18) . ?
Cd1 O2 2.2724(17) . ?
Cd1 O3 2.3008(18) 2_765 ?
Cd1 O1W 2.3513(18) . ?
Cd1 O1 2.4778(17) . ?
Cd1 O4 2.588(2) 2_765 ?
Cd1 O4 2.617(2) 6_566 ?
N1 C15 1.336(3) . ?
N1 C19 1.340(3) . ?
O1 C1 1.261(3) . ?
O2 C1 1.251(3) . ?
O3 C8 1.262(3) . ?
O3 Cd1 2.3008(18) 2_745 ?
O4 C8 1.255(3) . ?
O4 Cd1 2.588(2) 2_745 ?
O4 Cd1 2.617(2) 6_565 ?
O5 S1 1.4337(17) . ?
O6 S1 1.4382(18) . ?
O1W H1WB 0.846(18) . ?
O1W H1WA 0.842(18) . ?
O2W H2WA 0.846(18) . ?
O2W H2WB 0.838(19) . ?
S1 C5 1.769(2) . ?
S1 C12 1.766(2) . ?
C1 C2 1.505(3) . ?
C2 C7 1.380(3) . ?
C2 C3 1.387(3) . ?
C3 C4 1.385(3) . ?
C3 H3 0.9300 . ?
C4 C5 1.386(3) . ?
C4 H4 0.9300 . ?
C5 C6 1.385(3) . ?
C6 C7 1.377(3) . ?
C6 H6 0.9300 . ?
C7 H7 0.9300 . ?
C8 C9 1.498(3) . ?
C9 C14 1.387(3) . ?
C9 C10 1.385(4) . ?
C10 C11 1.379(4) . ?
C10 H10 0.9300 . ?
C11 C12 1.381(3) . ?
C11 H11 0.9300 . ?
C12 C13 1.388(3) . ?
C13 C14 1.376(3) . ?
C13 H13 0.9300 . ?
C14 H14 0.9300 . ?
C15 C16 1.369(3) . ?
C15 H15 0.9300 . ?
C16 C17 1.390(3) . ?
C16 H16 0.9300 . ?
C17 C18 1.383(3) . ?
C17 C17 1.484(4) 2_756 ?
C18 C19 1.374(3) . ?
C18 H18 0.9300 . ?
C19 H19 0.9300 . ?

loop_
_geom_hbond_atom_site_label_D
_geom_hbond_atom_site_label_H
_geom_hbond_atom_site_label_A
_geom_hbond_distance_DH
_geom_hbond_distance_HA
_geom_hbond_distance_DA
_geom_hbond_angle_DHA
_geom_hbond_site_symmetry_A
O1W H1WA O2W 0.84(2) 1.89(2) 2.726(3) 175(2) 1_655
O1W H1WB O1 0.84(3) 2.03(3) 2.869(3) 174(3) 3_766
O2W H2WA O3 0.85(3) 2.02(3) 2.869(3) 175(4) 8_455
O2W H2WB O6 0.84(2) 1.99(2) 2.822(3) 175(3) 8_465

loop_
_geom_torsion_atom_site_label_1
_geom_torsion_atom_site_label_2
_geom_torsion_atom_site_label_3
_geom_torsion_atom_site_label_4
_geom_torsion
_geom_torsion_site_symmetry_1
_geom_torsion_site_symmetry_2
_geom_torsion_site_symmetry_3
_geom_torsion_site_symmetry_4
_geom_torsion_publ_flag
O2 Cd1 N1 C15 -128.40(18) . . . . ?
O3 Cd1 N1 C15 44.25(19) 2_765 . . . ?
O1W Cd1 N1 C15 127.99(18) . . . . ?
O1 Cd1 N1 C15 -152.93(17) . . . . ?
O4 Cd1 N1 C15 -0.60(17) 2_765 . . . ?
O4 Cd1 N1 C15 -67.33(17) 6_566 . . . ?
O2 Cd1 N1 C19 42.0(2) . . . . ?
O3 Cd1 N1 C19 -145.32(16) 2_765 . . . ?
O1W Cd1 N1 C19 -61.58(17) . . . . ?
O1 Cd1 N1 C19 17.50(17) . . . . ?
O4 Cd1 N1 C19 169.84(17) 2_765 . . . ?
O4 Cd1 N1 C19 103.11(17) 6_566 . . . ?
N1 Cd1 O1 C1 166.23(13) . . . . ?
O2 Cd1 O1 C1 -0.12(13) . . . . ?
O3 Cd1 O1 C1 -35.32(17) 2_765 . . . ?
O1W Cd1 O1 C1 -108.21(14) . . . . ?
O4 Cd1 O1 C1 60.02(19) 2_765 . . . ?
O4 Cd1 O1 C1 90.46(14) 6_566 . . . ?
N1 Cd1 O2 C1 -29.8(2) . . . . ?
O3 Cd1 O2 C1 156.53(15) 2_765 . . . ?
O1W Cd1 O2 C1 71.14(15) . . . . ?
O1 Cd1 O2 C1 0.12(13) . . . . ?
O4 Cd1 O2 C1 -153.76(14) 2_765 . . . ?
O4 Cd1 O2 C1 -88.08(15) 6_566 . . . ?
Cd1 O2 C1 O1 -0.2(3) . . . . ?
Cd1 O2 C1 C2 179.08(17) . . . . ?
Cd1 O1 C1 O2 0.2(2) . . . . ?
Cd1 O1 C1 C2 -179.09(19) . . . . ?
O2 C1 C2 C7 -175.4(2) . . . . ?
O1 C1 C2 C7 3.9(3) . . . . ?
O2 C1 C2 C3 3.4(3) . . . . ?
O1 C1 C2 C3 -177.3(2) . . . . ?
C7 C2 C3 C4 1.8(4) . . . . ?
C1 C2 C3 C4 -177.0(2) . . . . ?
C2 C3 C4 C5 0.0(4) . . . . ?
C3 C4 C5 C6 -1.6(3) . . . . ?
C3 C4 C5 S1 177.34(18) . . . . ?
O5 S1 C5 C4 -157.93(18) . . . . ?
O6 S1 C5 C4 -27.8(2) . . . . ?
C12 S1 C5 C4 86.7(2) . . . . ?
O5 S1 C5 C6 21.0(2) . . . . ?
O6 S1 C5 C6 151.16(18) . . . . ?
C12 S1 C5 C6 -94.43(19) . . . . ?
C4 C5 C6 C7 1.4(4) . . . . ?
S1 C5 C6 C7 -177.54(18) . . . . ?
C5 C6 C7 C2 0.4(4) . . . . ?
C3 C2 C7 C6 -2.0(4) . . . . ?
C1 C2 C7 C6 176.9(2) . . . . ?
Cd1 O4 C8 O3 -12.9(2) 2_745 . . . ?
Cd1 O4 C8 O3 -134.9(2) 6_565 . . . ?
Cd1 O4 C8 C9 165.5(2) 2_745 . . . ?
Cd1 O4 C8 C9 43.5(4) 6_565 . . . ?
Cd1 O3 C8 O4 14.6(3) 2_745 . . . ?
Cd1 O3 C8 C9 -163.81(17) 2_745 . . . ?
O4 C8 C9 C14 -154.8(2) . . . . ?
O3 C8 C9 C14 23.7(3) . . . . ?
O4 C8 C9 C10 24.0(3) . . . . ?
O3 C8 C9 C10 -157.5(2) . . . . ?
C14 C9 C10 C11 -0.9(4) . . . . ?
C8 C9 C10 C11 -179.7(2) . . . . ?
C9 C10 C11 C12 0.6(3) . . . . ?
C10 C11 C12 C13 0.5(3) . . . . ?
C10 C11 C12 S1 -178.55(17) . . . . ?
O5 S1 C12 C11 139.02(18) . . . . ?
O6 S1 C12 C11 8.9(2) . . . . ?
C5 S1 C12 C11 -106.27(19) . . . . ?
O5 S1 C12 C13 -40.0(2) . . . . ?
O6 S1 C12 C13 -170.11(19) . . . . ?
C5 S1 C12 C13 74.7(2) . . . . ?
C11 C12 C13 C14 -1.2(4) . . . . ?
S1 C12 C13 C14 177.86(19) . . . . ?
C10 C9 C14 C13 0.2(4) . . . . ?
C8 C9 C14 C13 179.0(2) . . . . ?
C12 C13 C14 C9 0.8(4) . . . . ?
C19 N1 C15 C16 -0.7(3) . . . . ?
Cd1 N1 C15 C16 170.03(19) . . . . ?
N1 C15 C16 C17 0.5(4) . . . . ?
C15 C16 C17 C18 0.2(4) . . . . ?
C15 C16 C17 C17 -179.1(3) . . . 2_756 ?
C16 C17 C18 C19 -0.7(3) . . . . ?
C17 C17 C18 C19 178.7(2) 2_756 . . . ?
C15 N1 C19 C18 0.2(3) . . . . ?
Cd1 N1 C19 C18 -170.46(17) . . . . ?
C17 C18 C19 N1 0.5(4) . . . . ?
